data_2007951
loop_
_publ_author_name
'Chen, Ying'
'Chen, Hui-Lan'
'Duan, Chun-Ying'
'Liu, Yong-Jiang'

_publ_section_title
;
 Aquabis(2,3-butanedione
 dioximato-<i>N</i>,<i>N</i>')(cyclopentyl)cobalt(III)
;
_journal_issue 12
_journal_name_full 'Acta Crystallographica Section C'
_journal_page_first 1823
_journal_page_last 1825
_journal_paper_doi 10.1107/S0108270198009068
_journal_volume 54
_journal_year 1998
_chemical_formula_iupac '[Co (C4 H6 N2 O2)(C5 H9)(C4 H8 N2 O2)(H2 O)]'
_chemical_formula_sum 'C13 H25 Co N4 O5'
_chemical_formula_weight 376.30
_chemical_name_systematic
;
 Aquabis(2,3-butanedione dioximato)(cyclopentyl)cobalt(III)
;
_space_group_IT_number 2
_symmetry_cell_setting triclinic
_symmetry_space_group_name_Hall '-P 1'
_symmetry_space_group_name_H-M 'P -1'
_audit_creation_method SHELXL
_cell_angle_alpha 113.24(4)
_cell_angle_beta 91.76(3)
_cell_angle_gamma 90.84(5)
_cell_formula_units_Z 2
_cell_length_a 9.215(5)
_cell_length_b 9.607(8)
_cell_length_c 10.575(5)
_cell_measurement_reflns_used 28
_cell_measurement_temperature 293(2)
_cell_measurement_theta_max 12.52
_cell_measurement_theta_min 4.82
_cell_volume 859.5(10)
_computing_cell_refinement XSCANS
_computing_data_collection 'XSCANS (Siemens, 1994)'
_computing_data_reduction 'SHELXTL (Siemens, 1995)'
_computing_molecular_graphics SHELXTL
_computing_publication_material SHELXTL
_computing_structure_refinement SHELXTL
_computing_structure_solution SHELXTL
_diffrn_ambient_temperature 293(2)
_diffrn_measurement_device 'Siemens P4'
_diffrn_measurement_method 2\q/\w
_diffrn_radiation_monochromator graphite
_diffrn_radiation_source 'fine-focus sealed tube'
_diffrn_radiation_type MoK\a
_diffrn_radiation_wavelength 0.71073
_diffrn_reflns_av_R_equivalents 0.062
_diffrn_reflns_av_sigmaI/netI 0.1442
_diffrn_reflns_limit_h_max 10
_diffrn_reflns_limit_h_min -1
_diffrn_reflns_limit_k_max 10
_diffrn_reflns_limit_k_min -10
_diffrn_reflns_limit_l_max 12
_diffrn_reflns_limit_l_min -12
_diffrn_reflns_number 3417
_diffrn_reflns_theta_max 25
_diffrn_reflns_theta_min 2.10
_diffrn_standards_decay_% 5.35
_diffrn_standards_interval_count 97
_diffrn_standards_number 3
_exptl_absorpt_coefficient_mu 1.028
_exptl_absorpt_correction_T_max 0.826
_exptl_absorpt_correction_T_min 0.631
_exptl_absorpt_correction_type 'empirical \y scan (North et al., 1968)'
_exptl_crystal_colour red
_exptl_crystal_density_diffrn 1.454
_exptl_crystal_density_meas ?
_exptl_crystal_description prism
_exptl_crystal_F_000 396
_exptl_crystal_size_max 0.50
_exptl_crystal_size_mid 0.35
_exptl_crystal_size_min 0.20
_refine_diff_density_max 0.961
_refine_diff_density_min -0.653
_refine_ls_extinction_method none
_refine_ls_goodness_of_fit_all 0.954
_refine_ls_goodness_of_fit_obs 1.099
_refine_ls_hydrogen_treatment 'H atoms riding'
_refine_ls_matrix_type full
_refine_ls_number_parameters 224
_refine_ls_number_reflns 2809
_refine_ls_number_restraints 0
_refine_ls_restrained_S_all 0.987
_refine_ls_restrained_S_obs 1.099
_refine_ls_R_factor_all 0.083
_refine_ls_R_factor_obs 0.068
_refine_ls_shift/esd_max 0.001
_refine_ls_shift/esd_mean 0.000
_refine_ls_structure_factor_coef Fsqd
_refine_ls_weighting_details 'w = 1/[\s^2^(Fo^2^)]'
_refine_ls_weighting_scheme calc
_refine_ls_wR_factor_all 0.157
_refine_ls_wR_factor_obs 0.150
_reflns_number_observed 1973
_reflns_number_total 2813
_reflns_observed_criterion >2sigma(I)
_cod_data_source_file ha1217.cif
_cod_data_source_block cy3
_cod_depositor_comments
;
The following automatic conversions were performed:
'_symmetry_cell_setting' value 'Triclinic' changed to 'triclinic'
according to '/home/saulius/struct/CIF-dictionaries/cif_core.dic'
dictionary named 'cif_core.dic' version 2.4.1 from 2010-06-29.

Automatic conversion script
Id: cif_fix_enum 1527 2010-12-29 10:47:43Z saulius 

The following automatic conversions were performed:

'_symmetry_cell_setting' value 'Triclinic' changed to 'triclinic'
according to /home/saulius/struct/CIF-dictionaries/cif_core.dic
dictionary named 'cif_core.dic' version 2.4.1 from 2010-06-29.

Automatic conversion script
Id: cif_fix_values 1715 2011-07-08 13:25:40Z adriana 

The following automatic conversions were performed:

'_exptl_crystal_density_meas' value 'not measured' was changed to '?'
- the value is perceived as not measured.

Automatic conversion script
Id: cif_fix_values 3008 2015-01-20 13:52:24Z robertas 

The following automatic conversions were performed:

'_refine_ls_weighting_scheme' value 'calc w = 1/[\s^2^(Fo^2^)]' was
changed to 'calc'. New tag '_refine_ls_weighting_details' was
created. The value of the new tag was set to 'w = 1/[\s^2^(Fo^2^)]'.

Automatic conversion script
Id: cif_fix_values 3143 2015-03-26 13:38:13Z robertas 
;
_cod_original_cell_volume 859.5(9)
_cod_database_code 2007951

loop_
_symmetry_equiv_pos_as_xyz
'x, y, z'
'-x, -y, -z'

loop_
_atom_site_aniso_label
_atom_site_aniso_U_11
_atom_site_aniso_U_22
_atom_site_aniso_U_33
_atom_site_aniso_U_12
_atom_site_aniso_U_13
_atom_site_aniso_U_23
Co1 0.02893(14) 0.02447(10) 0.02647(10) 0.00270(11) 0.00275(10) 0.00900(8)
O1W 0.0300(7) 0.0404(6) 0.0272(5) 0.0050(6) 0.0062(6) 0.0116(5)
O1 0.0339(9) 0.0436(7) 0.0479(7) -0.0039(7) -0.0032(7) 0.0136(6)
O2 0.0378(9) 0.0451(7) 0.0486(7) 0.0092(7) 0.0057(7) 0.0166(6)
O3 0.0279(8) 0.0411(6) 0.0380(6) 0.0069(6) 0.0035(6) 0.0118(5)
O4 0.0270(8) 0.0494(7) 0.0409(6) -0.0043(7) 0.0005(6) 0.0165(5)
N1 0.0347(10) 0.0298(7) 0.0279(7) 0.0014(7) 0.0003(7) 0.0102(5)
N2 0.0311(9) 0.0339(6) 0.0332(7) 0.0046(7) 0.0052(7) 0.0165(5)
N3 0.0340(9) 0.0317(7) 0.0259(6) 0.0056(7) 0.0019(7) 0.0121(5)
N4 0.0320(9) 0.0296(6) 0.0301(6) 0.0011(7) 0.0018(7) 0.0131(5)
C1 0.078(2) 0.0303(9) 0.0571(12) -0.0121(12) -0.0037(14) 0.0131(9)
C2 0.0520(14) 0.0278(8) 0.0268(8) -0.0040(9) 0.0009(9) 0.0119(6)
C3 0.0510(14) 0.0272(8) 0.0288(8) 0.0107(9) 0.0096(9) 0.0099(6)
C4 0.085(2) 0.0342(9) 0.0584(12) 0.0196(13) 0.0098(14) 0.0144(9)
C5 0.068(2) 0.0326(9) 0.0532(11) 0.0163(11) 0.0186(12) 0.0143(8)
C6 0.0478(13) 0.0266(8) 0.0280(8) 0.0080(9) 0.0060(9) 0.0103(6)
C7 0.0496(14) 0.0264(8) 0.0294(8) -0.0007(9) -0.0013(9) 0.0101(6)
C8 0.058(2) 0.0328(9) 0.0553(12) -0.0126(11) -0.0067(12) 0.0122(8)
C1' 0.0408(12) 0.0376(9) 0.0274(8) 0.0095(10) 0.0021(9) 0.0120(7)
C2' 0.097(2) 0.0387(9) 0.0354(9) 0.0039(13) 0.0058(12) 0.0193(7)
C3' 0.092(2) 0.0587(11) 0.0394(9) 0.0003(15) 0.0013(13) 0.0281(8)
C4' 0.090(2) 0.0640(12) 0.0362(9) -0.0042(15) 0.0067(13) 0.0246(8)
C5' 0.076(2) 0.0486(10) 0.0353(9) 0.0102(13) 0.0074(12) 0.0174(8)

loop_
_atom_site_label
_atom_site_fract_x
_atom_site_fract_y
_atom_site_fract_z
_atom_site_U_iso_or_equiv
_atom_site_thermal_displace_type
_atom_site_calc_flag
_atom_site_refinement_flags
_atom_site_occupancy
_atom_site_disorder_group
_atom_site_type_symbol
Co1 0.24000(3) -0.11610(2) 1.29030(2) 0.02690(7) Uani d . 1 . Co
O1W 0.2486(2) -0.14141(14) 1.47755(12) 0.0329(4) Uani d . 1 . O
O1 -0.0425(2) -0.26560(15) 1.22998(14) 0.0434(5) Uani d . 1 . O
O2 0.5169(2) -0.25846(15) 1.22997(14) 0.0442(5) Uani d . 1 . O
O3 -0.0356(2) 0.01729(14) 1.34525(13) 0.0367(4) Uani d . 1 . O
O4 0.5200(2) 0.02364(15) 1.34383(13) 0.0396(4) Uani d . 1 . O
N1 0.1035(2) -0.2818(2) 1.22633(14) 0.0312(5) Uani d . 1 . N
N2 0.3705(2) -0.2776(2) 1.22684(15) 0.0316(5) Uani d . 1 . N
N3 0.1095(2) 0.0421(2) 1.35808(14) 0.0302(5) Uani d . 1 . N
N4 0.3760(2) 0.0448(2) 1.35787(14) 0.0301(5) Uani d . 1 . N
C1 0.0672(3) -0.5593(2) 1.1365(2) 0.0566(9) Uani d . 1 . C
H1A -0.0340(3) -0.5365(2) 1.1445(2) 0.085 Uiso calc R 1 . H
H1B 0.0925(3) -0.6139(2) 1.1926(2) 0.085 Uiso calc R 1 . H
H1C 0.0861(3) -0.6202(2) 1.0421(2) 0.085 Uiso calc R 1 . H
C2 0.1557(3) -0.4156(2) 1.1834(2) 0.0353(6) Uani d . 1 . C
C3 0.3163(3) -0.4141(2) 1.1831(2) 0.0358(6) Uani d . 1 . C
C4 0.4021(4) -0.5538(2) 1.1357(2) 0.0601(9) Uani d . 1 . C
H4A 0.5038(4) -0.5268(2) 1.1443(2) 0.090 Uiso calc R 1 . H
H4B 0.3759(4) -0.6149(2) 1.0411(2) 0.090 Uiso calc R 1 . H
H4C 0.3822(4) -0.6100(2) 1.1911(2) 0.090 Uiso calc R 1 . H
C5 0.0802(3) 0.3182(2) 1.4748(2) 0.0517(8) Uani d . 1 . C
H5A -0.0214(3) 0.2905(2) 1.4640(2) 0.078 Uiso calc R 1 . H
H5B 0.1002(3) 0.3813(2) 1.4258(2) 0.078 Uiso calc R 1 . H
H5C 0.1058(3) 0.3725(2) 1.5708(2) 0.078 Uiso calc R 1 . H
C6 0.1672(3) 0.1783(2) 1.4186(2) 0.0341(6) Uani d . 1 . C
C7 0.3248(3) 0.1802(2) 1.4189(2) 0.0354(6) Uani d . 1 . C
C8 0.4174(3) 0.3207(2) 1.4766(2) 0.0507(8) Uani d . 1 . C
H8A 0.5178(3) 0.2948(2) 1.4656(2) 0.076 Uiso calc R 1 . H
H8B 0.3999(3) 0.3734(2) 1.5727(2) 0.076 Uiso calc R 1 . H
H8C 0.3944(3) 0.3847(2) 1.4288(2) 0.076 Uiso calc R 1 . H
C1' 0.2164(3) -0.1005(2) 1.1049(2) 0.0354(6) Uani d . 1 . C
H1'A 0.1131(3) -0.1228(2) 1.0789(2) 0.043 Uiso calc R 1 . H
C2' 0.2470(4) 0.0489(2) 1.0943(2) 0.0556(9) Uani d . 1 . C
H2'A 0.3397(4) 0.0927(2) 1.1396(2) 0.067 Uiso calc R 1 . H
H2'B 0.1715(4) 0.1199(2) 1.1365(2) 0.067 Uiso calc R 1 . H
C3' 0.2498(4) 0.0123(2) 0.9404(2) 0.0608(9) Uani d . 1 . C
H3'A 0.1600(4) 0.0416(2) 0.9086(2) 0.073 Uiso calc R 1 . H
H3'B 0.3301(4) 0.0663(2) 0.9211(2) 0.073 Uiso calc R 1 . H
C4' 0.2675(4) -0.1557(2) 0.8699(2) 0.0617(9) Uani d . 1 . C
H4'A 0.3496(4) -0.1780(2) 0.8105(2) 0.074 Uiso calc R 1 . H
H4'B 0.1808(4) -0.2042(2) 0.8150(2) 0.074 Uiso calc R 1 . H
C5' 0.2937(3) -0.2111(2) 0.9875(2) 0.0529(8) Uani d . 1 . C
H5'A 0.2537(3) -0.3130(2) 0.9619(2) 0.063 Uiso calc R 1 . H
H5'B 0.3966(3) -0.2100(2) 1.0102(2) 0.063 Uiso calc R 1 . H
H1WA 0.171(3) -0.099(2) 1.523(2) 0.065(8) Uiso d . 1 . H
H1WB 0.321(3) -0.113(2) 1.5223(19) 0.048(6) Uiso d . 1 . H
H1 -0.054(4) -0.159(3) 1.269(3) 0.105(11) Uiso d . 1 . H
H2 0.557(4) -0.156(3) 1.277(3) 0.138(13) Uiso d . 1 . H

loop_
_atom_type_symbol
_atom_type_description
_atom_type_scat_dispersion_real
_atom_type_scat_dispersion_imag
_atom_type_scat_source
C C 0.0033 0.0016 'International Tables Vol C Tables 4.2.6.8 and 6.1.1.4'
H H 0.0000 0.0000 'International Tables Vol C Tables 4.2.6.8 and 6.1.1.4'
N N 0.0061 0.0033 'International Tables Vol C Tables 4.2.6.8 and 6.1.1.4'
O O 0.0106 0.0060 'International Tables Vol C Tables 4.2.6.8 and 6.1.1.4'
Co Co 0.3494 0.9721 'International Tables Vol C Tables 4.2.6.8 and 6.1.1.4'

loop_
_geom_angle_atom_site_label_1
_geom_angle_atom_site_label_2
_geom_angle_atom_site_label_3
_geom_angle
_geom_angle_publ_flag
N4 Co1 N3 82.01(9) yes
N4 Co1 N2 98.51(9) yes
N3 Co1 N2 178.11(7) yes
N4 Co1 N1 178.11(7) yes
N3 Co1 N1 98.61(9) yes
N2 Co1 N1 80.82(9) yes
N4 Co1 C1' 93.11(9) yes
N3 Co1 C1' 87.65(9) yes
N2 Co1 C1' 94.14(9) yes
N1 Co1 C1' 88.71(9) yes
N4 Co1 O1W 91.11(8) yes
N3 Co1 O1W 91.45(7) yes
N2 Co1 O1W 86.72(8) yes
N1 Co1 O1W 87.08(8) yes
C1' Co1 O1W 175.51(8) yes
Co1 O1W H1WA 107.6(16) no
Co1 O1W H1WB 115.9(17) no
H1WA O1W H1WB 113.(2) no
N1 O1 H1 104.(2) no
N2 O2 H2 118.(2) no
C2 N1 O1 119.6(2) no
C2 N1 Co1 116.7(2) no
O1 N1 Co1 123.64(12) no
C3 N2 O2 118.3(2) no
C3 N2 Co1 117.6(2) no
O2 N2 Co1 124.05(12) no
C6 N3 O3 121.7(2) no
C6 N3 Co1 116.1(2) no
O3 N3 Co1 122.21(11) no
C7 N4 O4 121.3(2) no
C7 N4 Co1 116.6(2) no
O4 N4 Co1 122.14(11) no
C2 C1 H1A 109.47(15) no
C2 C1 H1B 109.47(14) no
H1A C1 H1B 109.5 no
C2 C1 H1C 109.47(13) no
H1A C1 H1C 109.5 no
H1B C1 H1C 109.5 no
N1 C2 C3 113.0(2) no
N1 C2 C1 124.9(2) no
C3 C2 C1 122.1(2) no
N2 C3 C2 111.7(2) no
N2 C3 C4 125.0(2) no
C2 C3 C4 123.3(2) no
C3 C4 H4A 109.47(15) no
C3 C4 H4B 109.47(13) no
H4A C4 H4B 109.5 no
C3 C4 H4C 109.47(14) no
H4A C4 H4C 109.5 no
H4B C4 H4C 109.5 no
C6 C5 H5A 109.47(14) no
C6 C5 H5B 109.47(14) no
H5A C5 H5B 109.5 no
C6 C5 H5C 109.47(12) no
H5A C5 H5C 109.5 no
H5B C5 H5C 109.5 no
N3 C6 C7 112.8(2) no
N3 C6 C5 123.5(2) no
C7 C6 C5 123.6(2) no
N4 C7 C6 112.4(2) no
N4 C7 C8 123.6(2) no
C6 C7 C8 123.9(2) no
C7 C8 H8A 109.47(14) no
C7 C8 H8B 109.47(13) no
H8A C8 H8B 109.5 no
C7 C8 H8C 109.47(14) no
H8A C8 H8C 109.5 no
H8B C8 H8C 109.5 no
C5' C1' C2' 103.6(2) no
C5' C1' Co1 117.7(2) yes
C2' C1' Co1 119.61(12) yes
C5' C1' H1'A 104.80(15) no
C2' C1' H1'A 104.8(2) no
Co1 C1' H1'A 104.80(7) no
C1' C2' C3' 105.3(2) no
C1' C2' H2'A 110.7(2) no
C3' C2' H2'A 110.7(2) no
C1' C2' H2'B 110.68(15) no
C3' C2' H2'B 110.7(2) no
H2'A C2' H2'B 108.8 no
C4' C3' C2' 106.7(2) no
C4' C3' H3'A 110.4(2) no
C2' C3' H3'A 110.4(2) no
C4' C3' H3'B 110.4(2) no
C2' C3' H3'B 110.4(2) no
H3'A C3' H3'B 108.6 no
C3' C4' C5' 105.3(2) no
C3' C4' H4'A 110.7(2) no
C5' C4' H4'A 110.7(2) no
C3' C4' H4'B 110.7(2) no
C5' C4' H4'B 110.7(2) no
H4'A C4' H4'B 108.8 no
C1' C5' C4' 104.0(2) no
C1' C5' H5'A 110.96(14) no
C4' C5' H5'A 110.97(12) no
C1' C5' H5'B 110.96(14) no
C4' C5' H5'B 111.0(2) no
H5'A C5' H5'B 109.0 no

loop_
_geom_bond_atom_site_label_1
_geom_bond_atom_site_label_2
_geom_bond_site_symmetry_2
_geom_bond_distance
_geom_bond_publ_flag
Co1 N4 . 1.868(2) yes
Co1 N3 . 1.875(2) yes
Co1 N2 . 1.893(2) yes
Co1 N1 . 1.901(2) yes
Co1 C1' . 2.029(2) yes
Co1 O1W . 2.087(2) yes
O1W H1WA . 0.89(3) no
O1W H1WB . 0.79(2) no
O1 N1 . 1.356(3) yes
O1 H1 . 0.95(2) no
O2 N2 . 1.357(3) yes
O2 H2 . 0.97(3) no
O3 N3 . 1.348(2) yes
O4 N4 . 1.349(2) yes
N1 C2 . 1.289(3) yes
N2 C3 . 1.293(3) yes
N3 C6 . 1.305(2) yes
N4 C7 . 1.306(2) yes
C1 C2 . 1.489(3) no
C1 H1A . 0.96 no
C1 H1B . 0.96 no
C1 H1C . 0.96 no
C2 C3 . 1.480(4) no
C3 C4 . 1.484(3) no
C4 H4A . 0.96 no
C4 H4B . 0.96 no
C4 H4C . 0.96 no
C5 C6 . 1.494(3) no
C5 H5A . 0.96 no
C5 H5B . 0.96 no
C5 H5C . 0.96 no
C6 C7 . 1.451(4) no
C7 C8 . 1.486(3) no
C8 H8A . 0.96 no
C8 H8B . 0.96 no
C8 H8C . 0.96 no
C1' C5' . 1.488(3) yes
C1' C2' . 1.507(3) yes
C1' H1'A . 0.98 no
C2' C3' . 1.524(3) yes
C2' H2'A . 0.97 no
C2' H2'B . 0.97 no
C3' C4' . 1.501(3) yes
C3' H3'A . 0.97 no
C3' H3'B . 0.97 no
C4' C5' . 1.547(3) yes
C4' H4'A . 0.97 no
C4' H4'B . 0.97 no
C5' H5'A . 0.97 no
C5' H5'B . 0.97 no
